data_7012448
loop_
_publ_author_name
'Tuna, Floriana'
'Clarkson, Guy'
'Alcock, Nathaniel W.'
'Hannon, Michael J.'

_publ_section_title
;
 The effect of phenyl substituents on supramolecular assemblies
 containing directly linked bis-pyridylimine ligands: synthesis and
 structural characterisation of mononuclear nickel(ii) and dinuclear
 silver(i) and cobalt(iii) complexes of (2-pyridyl)phenylketazine
;
_journal_issue 11
_journal_name_full 'Dalton Transactions'
_journal_page_first 2149
_journal_paper_doi 10.1039/b211006g
_journal_year 2003
_chemical_formula_sum 'C50 H44 Ag2 B2 F8 N8 O2'
_chemical_formula_weight 1178.29
_chemical_name_systematic
;
?
;
_space_group_IT_number 14
_symmetry_cell_setting monoclinic
_symmetry_space_group_name_Hall '-P 2ybc'
_symmetry_space_group_name_H-M 'P 1 21/c 1'
_atom_sites_solution_hydrogens geom
_atom_sites_solution_primary direct
_atom_sites_solution_secondary difmap
_audit_creation_method SHELXL-97
_cell_angle_alpha 90.00
_cell_angle_beta 105.053(2)
_cell_angle_gamma 90.00
_cell_formula_units_Z 8
_cell_length_a 20.4450(16)
_cell_length_b 15.3350(11)
_cell_length_c 32.547(3)
_cell_measurement_reflns_used 8192
_cell_measurement_temperature 180(2)
_cell_measurement_theta_max 15
_cell_measurement_theta_min 3
_cell_volume 9854.1(14)
_computing_cell_refinement 'SAINT (Siemens, 1995)'
_computing_data_collection 'SMART (Siemens, 1994)'
_computing_data_reduction 'SAINT (Siemens, 1995)'
_computing_molecular_graphics 'SHELXTL (Sheldrick, 1997)'
_computing_publication_material 'SHELXTL (Sheldrick, 1997)'
_computing_structure_refinement 'SHELXL-97 (Sheldrick, 1997)'
_computing_structure_solution 'SHELXS-97 (Sheldrick, 1990)'
_diffrn_ambient_temperature 180(2)
_diffrn_detector_area_resol_mean 8.192
_diffrn_measured_fraction_theta_full 0.813
_diffrn_measured_fraction_theta_max 0.813
_diffrn_measurement_device_type 'Siemens SMART diffractometer'
_diffrn_measurement_method '\w scans'
_diffrn_radiation_monochromator graphite
_diffrn_radiation_source 'normal-focus sealed tube'
_diffrn_radiation_type MoK\a
_diffrn_radiation_wavelength 0.71073
_diffrn_reflns_av_R_equivalents 0.0646
_diffrn_reflns_av_sigmaI/netI 0.1395
_diffrn_reflns_limit_h_max 24
_diffrn_reflns_limit_h_min -27
_diffrn_reflns_limit_k_max 16
_diffrn_reflns_limit_k_min -18
_diffrn_reflns_limit_l_max 32
_diffrn_reflns_limit_l_min -44
_diffrn_reflns_number 39427
_diffrn_reflns_theta_full 29.36
_diffrn_reflns_theta_max 29.36
_diffrn_reflns_theta_min 1.86
_diffrn_standards_decay_% nil
_exptl_absorpt_coefficient_mu 0.874
_exptl_absorpt_correction_T_max 0.93
_exptl_absorpt_correction_T_min 0.57
_exptl_absorpt_correction_type multi-scan
_exptl_absorpt_process_details 'SADABS (Sheldrick, 1996)'
_exptl_crystal_colour yellow
_exptl_crystal_density_diffrn 1.588
_exptl_crystal_density_method 'not measured'
_exptl_crystal_description block
_exptl_crystal_F_000 4736
_exptl_crystal_size_max 0.32
_exptl_crystal_size_mid 0.32
_exptl_crystal_size_min 0.06
_refine_diff_density_max 0.877
_refine_diff_density_min -0.788
_refine_diff_density_rms 0.105
_refine_ls_extinction_method none
_refine_ls_goodness_of_fit_ref 0.984
_refine_ls_hydrogen_treatment mixed
_refine_ls_matrix_type full
_refine_ls_number_parameters 1320
_refine_ls_number_reflns 22036
_refine_ls_number_restraints 21
_refine_ls_restrained_S_all 0.983
_refine_ls_R_factor_all 0.1802
_refine_ls_R_factor_gt 0.0754
_refine_ls_shift/su_max 0.043
_refine_ls_shift/su_mean 0.001
_refine_ls_structure_factor_coef Fsqd
_refine_ls_weighting_details 'calc w=1/[\s^2^(Fo^2^)+(0.0568P)^2^+0.0000P] where P=(Fo^2^+2Fc^2^)/3'
_refine_ls_weighting_scheme calc
_refine_ls_wR_factor_gt 0.1388
_refine_ls_wR_factor_ref 0.1758
_reflns_number_gt 10162
_reflns_number_total 22036
_reflns_threshold_expression >2sigma(I)
_cod_data_source_file b211006g.txt
_cod_data_source_block ft14
_cod_depositor_comments
;
The following automatic conversions were performed:
'_symmetry_cell_setting' value 'Monoclinic' changed to 'monoclinic'
according to '/home/saulius/struct/CIF-dictionaries/cif_core.dic'
dictionary named 'cif_core.dic' version 2.4.1 from 2010-06-29.

Automatic conversion script
Id: cif_fix_enum 1527 2010-12-29 10:47:43Z saulius 
;
_cod_original_cell_volume 9854.2(13)
_cod_original_sg_symbol_H-M P2(1)/c
_cod_database_code 7012448

loop_
_symmetry_equiv_pos_as_xyz
'x, y, z'
'-x, y+1/2, -z+1/2'
'-x, -y, -z'
'x, -y-1/2, z-1/2'

loop_
_atom_site_label
_atom_site_type_symbol
_atom_site_fract_x
_atom_site_fract_y
_atom_site_fract_z
_atom_site_U_iso_or_equiv
_atom_site_adp_type
_atom_site_occupancy
_atom_site_symmetry_multiplicity
_atom_site_calc_flag
_atom_site_refinement_flags
_atom_site_disorder_assembly
_atom_site_disorder_group
Ag1 Ag 0.21934(3) 0.59385(4) 0.854682(17) 0.04053(16) Uani 1 1 d . . .
Ag2 Ag -0.00633(3) 0.51903(3) 0.866317(18) 0.03975(16) Uani 1 1 d . . .
Ag3 Ag 0.28621(3) 0.39700(4) 0.642873(17) 0.03975(16) Uani 1 1 d . . .
Ag4 Ag 0.51033(3) 0.47032(4) 0.625700(19) 0.04331(17) Uani 1 1 d . . .
N101 N 0.1848(3) 0.7002(4) 0.80889(17) 0.0349(14) Uani 1 1 d . . .
C102 C 0.2237(4) 0.7667(5) 0.8035(2) 0.0418(19) Uani 1 1 d . . .
H10B H 0.2696 0.7669 0.8197 0.050 Uiso 1 1 calc R . .
C103 C 0.2019(4) 0.8351(5) 0.7761(2) 0.0431(19) Uani 1 1 d . . .
H10E H 0.2320 0.8808 0.7736 0.052 Uiso 1 1 calc R . .
C104 C 0.1361(4) 0.8360(4) 0.7524(2) 0.0409(19) Uani 1 1 d . . .
H10C H 0.1192 0.8824 0.7333 0.049 Uiso 1 1 calc R . .
C105 C 0.0948(4) 0.7675(4) 0.7572(2) 0.0385(18) Uani 1 1 d . . .
H10D H 0.0489 0.7663 0.7409 0.046 Uiso 1 1 calc R . .
C106 C 0.1202(3) 0.6997(4) 0.78573(19) 0.0281(15) Uani 1 1 d . . .
C107 C 0.0764(3) 0.6248(4) 0.79110(18) 0.0239(14) Uani 1 1 d . . .
C108 C 0.0023(3) 0.6330(4) 0.7759(2) 0.0289(15) Uani 1 1 d . . .
C109 C -0.0305(3) 0.7059(4) 0.7881(2) 0.0341(17) Uani 1 1 d . . .
H10A H -0.0046 0.7496 0.8058 0.041 Uiso 1 1 calc R . .
C110 C -0.1013(4) 0.7143(5) 0.7742(2) 0.0408(19) Uani 1 1 d . . .
H11D H -0.1233 0.7631 0.7826 0.049 Uiso 1 1 calc R . .
C111 C -0.1383(4) 0.6517(5) 0.7483(2) 0.045(2) Uani 1 1 d . . .
H11C H -0.1861 0.6577 0.7389 0.054 Uiso 1 1 calc R . .
C112 C -0.1076(4) 0.5798(5) 0.7356(2) 0.046(2) Uani 1 1 d . . .
H11B H -0.1340 0.5371 0.7175 0.055 Uiso 1 1 calc R . .
C113 C -0.0378(3) 0.5709(4) 0.7498(2) 0.0346(17) Uani 1 1 d . . .
H11A H -0.0168 0.5212 0.7414 0.041 Uiso 1 1 calc R . .
N114 N 0.1079(3) 0.5571(3) 0.80861(16) 0.0277(13) Uani 1 1 d . . .
N115 N 0.0678(2) 0.4913(3) 0.81813(16) 0.0284(13) Uani 1 1 d . . .
C116 C 0.0928(3) 0.4132(4) 0.82245(18) 0.0237(14) Uani 1 1 d . . .
C117 C 0.0513(3) 0.3446(4) 0.8370(2) 0.0298(16) Uani 1 1 d . . .
N118 N 0.0041(3) 0.3751(3) 0.85629(17) 0.0294(13) Uani 1 1 d . . .
C119 C -0.0353(3) 0.3153(5) 0.8686(2) 0.0390(18) Uani 1 1 d . . .
H11E H -0.0690 0.3352 0.8818 0.047 Uiso 1 1 calc R . .
C120 C -0.0293(4) 0.2274(5) 0.8632(2) 0.0407(18) Uani 1 1 d . . .
H12E H -0.0575 0.1876 0.8730 0.049 Uiso 1 1 calc R . .
C121 C 0.0176(4) 0.1979(5) 0.8435(2) 0.045(2) Uani 1 1 d . . .
H12C H 0.0220 0.1372 0.8389 0.054 Uiso 1 1 calc R . .
C122 C 0.0586(4) 0.2573(4) 0.8304(2) 0.0367(17) Uani 1 1 d . . .
H12A H 0.0918 0.2378 0.8167 0.044 Uiso 1 1 calc R . .
C123 C 0.1576(3) 0.3867(4) 0.8132(2) 0.0313(16) Uani 1 1 d . . .
C124 C 0.2031(3) 0.3316(4) 0.8412(2) 0.0352(17) Uani 1 1 d . . .
H12B H 0.1920 0.3107 0.8660 0.042 Uiso 1 1 calc R . .
C125 C 0.2628(4) 0.3073(5) 0.8334(3) 0.051(2) Uani 1 1 d . . .
H12G H 0.2941 0.2721 0.8533 0.061 Uiso 1 1 calc R . .
C126 C 0.2773(4) 0.3347(5) 0.7965(3) 0.058(2) Uani 1 1 d . . .
H12H H 0.3190 0.3182 0.7910 0.069 Uiso 1 1 calc R . .
C127 C 0.2329(4) 0.3850(5) 0.7675(3) 0.057(2) Uani 1 1 d . . .
H12F H 0.2429 0.4007 0.7416 0.069 Uiso 1 1 calc R . .
C128 C 0.1729(4) 0.4134(4) 0.7759(2) 0.0424(19) Uani 1 1 d . . .
H12D H 0.1428 0.4505 0.7564 0.051 Uiso 1 1 calc R . .
N201 N 0.2791(3) 0.5031(3) 0.90157(16) 0.0307(13) Uani 1 1 d . . .
C202 C 0.3416(3) 0.4768(4) 0.9005(2) 0.0328(16) Uani 1 1 d . . .
H20B H 0.3610 0.5007 0.8794 0.039 Uiso 1 1 calc R . .
C203 C 0.3785(3) 0.4164(5) 0.9287(2) 0.0447(19) Uani 1 1 d . . .
H20C H 0.4229 0.4004 0.9276 0.054 Uiso 1 1 calc R . .
C204 C 0.3494(4) 0.3801(5) 0.9584(2) 0.048(2) Uani 1 1 d . . .
H20E H 0.3735 0.3376 0.9778 0.058 Uiso 1 1 calc R . .
C205 C 0.2851(3) 0.4054(4) 0.9601(2) 0.0387(18) Uani 1 1 d . . .
H20A H 0.2642 0.3801 0.9802 0.046 Uiso 1 1 calc R . .
C206 C 0.2518(3) 0.4686(4) 0.9318(2) 0.0274(15) Uani 1 1 d . . .
C207 C 0.1836(3) 0.5003(4) 0.93348(19) 0.0294(16) Uani 1 1 d . . .
C208 C 0.1443(3) 0.4525(5) 0.9585(2) 0.0332(17) Uani 1 1 d . . .
C209 C 0.1254(4) 0.3676(5) 0.9497(2) 0.047(2) Uani 1 1 d . . .
H20D H 0.1416 0.3366 0.9291 0.056 Uiso 1 1 calc R . .
C210 C 0.0822(4) 0.3252(6) 0.9708(3) 0.060(2) Uani 1 1 d . . .
H21B H 0.0682 0.2668 0.9640 0.072 Uiso 1 1 calc R . .
C211 C 0.0604(4) 0.3709(7) 1.0021(3) 0.068(3) Uani 1 1 d . . .
H21D H 0.0302 0.3439 1.0160 0.081 Uiso 1 1 calc R . .
C212 C 0.0826(4) 0.4546(6) 1.0128(3) 0.064(3) Uani 1 1 d . . .
H21E H 0.0697 0.4842 1.0351 0.076 Uiso 1 1 calc R . .
C213 C 0.1237(4) 0.4957(5) 0.9909(2) 0.049(2) Uani 1 1 d . . .
H21C H 0.1381 0.5539 0.9980 0.058 Uiso 1 1 calc R . .
N214 N 0.1631(3) 0.5712(3) 0.91296(16) 0.0290(13) Uani 1 1 d . . .
N215 N 0.0980(3) 0.5965(4) 0.91235(16) 0.0308(13) Uani 1 1 d . . .
C216 C 0.0867(3) 0.6802(4) 0.91059(18) 0.0270(15) Uani 1 1 d . . .
C217 C 0.0153(3) 0.7057(4) 0.9064(2) 0.0280(15) Uani 1 1 d . . .
N218 N -0.0341(2) 0.6481(3) 0.88825(16) 0.0296(13) Uani 1 1 d . . .
C219 C -0.0987(3) 0.6700(4) 0.8851(2) 0.0335(17) Uani 1 1 d . . .
H21A H -0.1335 0.6302 0.8721 0.040 Uiso 1 1 calc R . .
C220 C -0.1163(3) 0.7485(5) 0.9000(2) 0.0392(18) Uani 1 1 d . . .
H22B H -0.1627 0.7622 0.8967 0.047 Uiso 1 1 calc R . .
C221 C -0.0677(4) 0.8061(4) 0.9194(2) 0.0380(18) Uani 1 1 d . . .
H22E H -0.0794 0.8592 0.9308 0.046 Uiso 1 1 calc R . .
C222 C -0.0008(3) 0.7857(4) 0.9224(2) 0.0363(17) Uani 1 1 d . . .
H22D H 0.0342 0.8256 0.9351 0.044 Uiso 1 1 calc R . .
C223 C 0.1378(3) 0.7491(4) 0.9137(2) 0.0302(16) Uani 1 1 d . . .
C224 C 0.1249(4) 0.8199(4) 0.8861(2) 0.0407(18) Uani 1 1 d . . .
H22A H 0.0823 0.8247 0.8658 0.049 Uiso 1 1 calc R . .
C225 C 0.1734(5) 0.8829(5) 0.8879(3) 0.053(2) Uani 1 1 d . . .
H22H H 0.1641 0.9303 0.8685 0.064 Uiso 1 1 calc R . .
C226 C 0.2339(4) 0.8785(6) 0.9169(3) 0.057(2) Uani 1 1 d . . .
H22F H 0.2666 0.9229 0.9179 0.068 Uiso 1 1 calc R . .
C227 C 0.2485(4) 0.8104(6) 0.9449(3) 0.052(2) Uani 1 1 d . . .
H22G H 0.2910 0.8073 0.9654 0.062 Uiso 1 1 calc R . .
C228 C 0.2002(3) 0.7458(5) 0.9429(2) 0.0395(18) Uani 1 1 d . . .
H22C H 0.2103 0.6981 0.9622 0.047 Uiso 1 1 calc R . .
N301 N 0.5040(3) 0.6115(3) 0.64099(17) 0.0338(14) Uani 1 1 d . . .
C302 C 0.5430(3) 0.6721(5) 0.6291(2) 0.0427(19) Uani 1 1 d . . .
H30B H 0.5742 0.6537 0.6138 0.051 Uiso 1 1 calc R . .
C303 C 0.5400(4) 0.7597(5) 0.6382(2) 0.045(2) Uani 1 1 d . . .
H30E H 0.5694 0.8003 0.6300 0.054 Uiso 1 1 calc R . .
C304 C 0.4932(4) 0.7871(5) 0.6596(2) 0.045(2) Uani 1 1 d . . .
H30D H 0.4894 0.8470 0.6660 0.054 Uiso 1 1 calc R . .
C305 C 0.4523(4) 0.7254(4) 0.6712(2) 0.0377(18) Uani 1 1 d . . .
H30A H 0.4197 0.7428 0.6857 0.045 Uiso 1 1 calc R . .
C306 C 0.4585(3) 0.6384(4) 0.66186(19) 0.0273(15) Uani 1 1 d . . .
C307 C 0.4167(3) 0.5686(4) 0.67603(19) 0.0260(15) Uani 1 1 d . . .
C308 C 0.3544(3) 0.5956(4) 0.6868(2) 0.0315(16) Uani 1 1 d . . .
C309 C 0.3091(4) 0.6504(4) 0.6608(3) 0.046(2) Uani 1 1 d . . .
H30C H 0.3196 0.6742 0.6363 0.055 Uiso 1 1 calc R . .
C310 C 0.2486(4) 0.6715(5) 0.6695(3) 0.059(2) Uani 1 1 d . . .
H31D H 0.2175 0.7086 0.6506 0.071 Uiso 1 1 calc R . .
C311 C 0.2329(5) 0.6397(6) 0.7051(4) 0.078(3) Uani 1 1 d . . .
H31E H 0.1910 0.6544 0.7109 0.094 Uiso 1 1 calc R . .
C312 C 0.2778(5) 0.5867(6) 0.7321(3) 0.072(3) Uani 1 1 d . . .
H31B H 0.2675 0.5658 0.7572 0.087 Uiso 1 1 calc R . .
C313 C 0.3390(4) 0.5625(4) 0.7234(2) 0.046(2) Uani 1 1 d . . .
H31C H 0.3695 0.5244 0.7421 0.055 Uiso 1 1 calc R . .
N314 N 0.4420(3) 0.4915(4) 0.67775(15) 0.0295(13) Uani 1 1 d . . .
N315 N 0.4001(3) 0.4250(3) 0.68558(17) 0.0296(13) Uani 1 1 d . . .
C316 C 0.4308(3) 0.3568(4) 0.70444(19) 0.0233(14) Uani 1 1 d . . .
C317 C 0.3865(3) 0.2826(4) 0.7087(2) 0.0257(15) Uani 1 1 d . . .
N318 N 0.3196(3) 0.2879(3) 0.68839(17) 0.0329(13) Uani 1 1 d . . .
C319 C 0.2794(3) 0.2212(4) 0.6929(2) 0.0368(17) Uani 1 1 d . . .
H31A H 0.2327 0.2247 0.6784 0.044 Uiso 1 1 calc R . .
C320 C 0.3013(4) 0.1486(5) 0.7169(2) 0.0426(19) Uani 1 1 d . . .
H32E H 0.2709 0.1030 0.7190 0.051 Uiso 1 1 calc R . .
C321 C 0.3690(4) 0.1441(5) 0.7379(2) 0.045(2) Uani 1 1 d . . .
H32H H 0.3859 0.0949 0.7551 0.054 Uiso 1 1 calc R . .
C322 C 0.4125(3) 0.2107(4) 0.7340(2) 0.0345(17) Uani 1 1 d . . .
H32C H 0.4593 0.2076 0.7483 0.041 Uiso 1 1 calc R . .
C323 C 0.5053(3) 0.3505(4) 0.7232(2) 0.0272(15) Uani 1 1 d . . .
C324 C 0.5418(3) 0.2828(4) 0.7110(2) 0.0353(17) Uani 1 1 d . . .
H32B H 0.5193 0.2410 0.6906 0.042 Uiso 1 1 calc R . .
C325 C 0.6108(4) 0.2772(5) 0.7287(2) 0.0424(19) Uani 1 1 d . . .
H32F H 0.6360 0.2317 0.7201 0.051 Uiso 1 1 calc R . .
C326 C 0.6434(4) 0.3371(5) 0.7587(3) 0.047(2) Uani 1 1 d . . .
H32G H 0.6906 0.3318 0.7714 0.056 Uiso 1 1 calc R . .
C327 C 0.6074(3) 0.4044(4) 0.7701(2) 0.0337(16) Uani 1 1 d . . .
H32D H 0.6299 0.4463 0.7904 0.040 Uiso 1 1 calc R . .
C328 C 0.5385(3) 0.4110(4) 0.7522(2) 0.0323(16) Uani 1 1 d . . .
H32A H 0.5138 0.4579 0.7600 0.039 Uiso 1 1 calc R . .
N401 N 0.5376(3) 0.3393(3) 0.60568(17) 0.0348(14) Uani 1 1 d . . .
C402 C 0.6012(3) 0.3141(5) 0.6086(2) 0.0385(18) Uani 1 1 d . . .
H40A H 0.6369 0.3527 0.6216 0.046 Uiso 1 1 calc R . .
C403 C 0.6180(4) 0.2352(5) 0.5938(2) 0.0380(18) Uani 1 1 d . . .
H40C H 0.6642 0.2209 0.5965 0.046 Uiso 1 1 calc R . .
C404 C 0.5681(4) 0.1776(5) 0.5752(2) 0.0442(19) Uani 1 1 d . . .
H40E H 0.5787 0.1228 0.5649 0.053 Uiso 1 1 calc R . .
C405 C 0.5004(4) 0.2022(4) 0.5717(2) 0.0397(18) Uani 1 1 d . . .
H40D H 0.4641 0.1644 0.5586 0.048 Uiso 1 1 calc R . .
C406 C 0.4875(3) 0.2832(4) 0.5878(2) 0.0290(16) Uani 1 1 d . . .
C407 C 0.4154(3) 0.3104(4) 0.58380(19) 0.0284(15) Uani 1 1 d . . .
C408 C 0.3638(3) 0.2414(4) 0.5828(2) 0.0293(16) Uani 1 1 d . . .
C409 C 0.3790(3) 0.1722(4) 0.6119(2) 0.0324(16) Uani 1 1 d . . .
H40B H 0.4229 0.1682 0.6309 0.039 Uiso 1 1 calc R . .
C410 C 0.3312(4) 0.1103(4) 0.6131(2) 0.0385(18) Uani 1 1 d . . .
H41C H 0.3418 0.0639 0.6330 0.046 Uiso 1 1 calc R . .
C411 C 0.2678(4) 0.1154(5) 0.5853(3) 0.043(2) Uani 1 1 d . . .
H41D H 0.2346 0.0726 0.5863 0.052 Uiso 1 1 calc R . .
C412 C 0.2522(3) 0.1826(5) 0.5560(2) 0.0401(19) Uani 1 1 d . . .
H41B H 0.2086 0.1848 0.5367 0.048 Uiso 1 1 calc R . .
C413 C 0.2990(3) 0.2467(4) 0.5544(2) 0.0332(17) Uani 1 1 d . . .
H41A H 0.2876 0.2934 0.5347 0.040 Uiso 1 1 calc R . .
N414 N 0.4062(2) 0.3931(3) 0.58253(16) 0.0273(13) Uani 1 1 d . . .
N415 N 0.3404(3) 0.4191(3) 0.58179(16) 0.0314(13) Uani 1 1 d . . .
C416 C 0.3209(3) 0.4929(4) 0.5637(2) 0.0303(16) Uani 1 1 d . . .
C417 C 0.2521(3) 0.5222(4) 0.5660(2) 0.0289(15) Uani 1 1 d . . .
N418 N 0.2259(3) 0.4882(3) 0.59646(16) 0.0315(13) Uani 1 1 d . . .
C419 C 0.1636(3) 0.5122(4) 0.5976(2) 0.0380(18) Uani 1 1 d . . .
H41E H 0.1449 0.4884 0.6190 0.046 Uiso 1 1 calc R . .
C420 C 0.1261(4) 0.5698(5) 0.5690(2) 0.047(2) Uani 1 1 d . . .
H42A H 0.0822 0.5860 0.5710 0.056 Uiso 1 1 calc R . .
C421 C 0.1515(4) 0.6044(5) 0.5374(3) 0.060(2) Uani 1 1 d . . .
H42E H 0.1257 0.6438 0.5170 0.072 Uiso 1 1 calc R . .
C422 C 0.2163(4) 0.5796(5) 0.5365(2) 0.049(2) Uani 1 1 d . . .
H42C H 0.2358 0.6026 0.5154 0.058 Uiso 1 1 calc R . .
C423 C 0.3599(3) 0.5474(5) 0.5413(2) 0.0350(17) Uani 1 1 d . . .
C424 C 0.3709(4) 0.6327(5) 0.5525(2) 0.053(2) Uani 1 1 d . . .
H42D H 0.3492 0.6578 0.5722 0.063 Uiso 1 1 calc R . .
C425 C 0.4141(5) 0.6840(7) 0.5352(3) 0.084(3) Uani 1 1 d . . .
H42H H 0.4237 0.7426 0.5442 0.100 Uiso 1 1 calc R . .
C426 C 0.4421(5) 0.6485(9) 0.5051(4) 0.099(5) Uani 1 1 d . . .
H42F H 0.4704 0.6831 0.4927 0.118 Uiso 1 1 calc R . .
C427 C 0.4298(5) 0.5648(8) 0.4931(4) 0.096(4) Uani 1 1 d . . .
H42G H 0.4494 0.5415 0.4720 0.116 Uiso 1 1 calc R . .
C428 C 0.3894(4) 0.5119(6) 0.5108(3) 0.062(3) Uani 1 1 d . . .
H42B H 0.3819 0.4526 0.5024 0.075 Uiso 1 1 calc R . .
B10 B -0.0540(6) 0.9607(7) 0.8297(3) 0.058(3) Uani 1 1 d . . .
F11 F -0.0232(3) 0.9898(3) 0.87077(15) 0.0818(16) Uani 1 1 d . . .
F12 F -0.0063(3) 0.9187(3) 0.81361(17) 0.0819(16) Uani 1 1 d . . .
F13 F -0.1065(3) 0.9060(3) 0.83005(14) 0.0769(16) Uani 1 1 d . . .
F14 F -0.0762(2) 1.0327(3) 0.80470(15) 0.0607(12) Uani 1 1 d . . .
B20 B 0.4544(5) 0.5341(6) 0.8331(3) 0.050(3) Uani 1 1 d . . .
F21 F 0.4855(3) 0.5092(3) 0.87501(16) 0.0852(16) Uani 1 1 d . . .
F22 F 0.4059(3) 0.5957(3) 0.83326(15) 0.0853(18) Uani 1 1 d . . .
F23 F 0.4239(2) 0.4616(3) 0.81124(15) 0.0605(13) Uani 1 1 d . . .
F24 F 0.5001(3) 0.5678(3) 0.81325(17) 0.0884(18) Uani 1 1 d . . .
B30 B 0.1940(6) 0.5510(7) 0.1605(4) 0.063(3) Uani 1 1 d . . .
F31 F 0.1888(2) 0.6393(3) 0.16910(16) 0.0777(15) Uani 1 1 d . . .
F32 F 0.2571(3) 0.5376(4) 0.15484(19) 0.119(2) Uani 1 1 d . . .
F33 F 0.1485(3) 0.5325(4) 0.1238(3) 0.132(3) Uani 1 1 d . . .
F34 F 0.1871(6) 0.5106(5) 0.1939(3) 0.219(6) Uani 1 1 d . . .
B40A B 0.6747(13) 0.6623(17) 0.5612(7) 0.039(9) Uiso 0.275(10) 1 d PD A 1
F43A F 0.6763(19) 0.588(2) 0.5730(11) 0.184(16) Uiso 0.275(10) 1 d PD A 1
F41A F 0.729(2) 0.682(3) 0.5529(14) 0.24(3) Uiso 0.275(10) 1 d PD A 1
F42A F 0.6307(19) 0.672(2) 0.5282(10) 0.205(19) Uiso 0.275(10) 1 d PD A 1
F44A F 0.6668(12) 0.7113(15) 0.5882(7) 0.114(10) Uiso 0.275(10) 1 d PD A 1
B40B B 0.7340(11) 0.6448(11) 0.5655(5) 0.145(10) Uani 0.725(10) 1 d PDU A 2
F41B F 0.6710(9) 0.6717(10) 0.5612(9) 0.51(3) Uani 0.725(10) 1 d PDU A 2
F42B F 0.7522(8) 0.5926(7) 0.5977(4) 0.210(9) Uani 0.725(10) 1 d PD A 2
F43B F 0.7379(6) 0.6012(6) 0.5306(3) 0.157(5) Uani 0.725(10) 1 d PD A 2
F44B F 0.7712(6) 0.7162(6) 0.5701(3) 0.152(5) Uani 0.725(10) 1 d PD A 2
O11 O 0.6561(4) 0.5098(4) 0.6350(3) 0.102(3) Uani 1 1 d . . .
H11 H 0.6593 0.5467 0.6165 0.153 Uiso 1 1 calc R . .
C11 C 0.6915(6) 0.5397(8) 0.6753(3) 0.111(4) Uani 1 1 d . . .
H11I H 0.7386 0.5518 0.6754 0.166 Uiso 1 1 calc R . .
H11J H 0.6905 0.4950 0.6966 0.166 Uiso 1 1 calc R . .
H11K H 0.6703 0.5932 0.6821 0.166 Uiso 1 1 calc R . .
O22 O 0.5736(7) 0.4088(6) 0.9306(4) 0.193(5) Uani 1 1 d . . .
H22 H 0.5399 0.4315 0.9136 0.289 Uiso 1 1 calc R . .
C22 C 0.5944(9) 0.4604(8) 0.9650(4) 0.188(9) Uani 1 1 d . . .
H11F H 0.6249 0.5053 0.9593 0.283 Uiso 1 1 calc R . .
H11G H 0.6183 0.4251 0.9894 0.283 Uiso 1 1 calc R . .
H11H H 0.5550 0.4882 0.9714 0.283 Uiso 1 1 calc R . .
O33A O 0.0600(9) 0.0171(15) 0.9493(6) 0.183(9) Uiso 0.66(2) 1 d P B 1
C33A C 0.1177(12) 0.0690(16) 0.9483(8) 0.139(10) Uiso 0.66(2) 1 d P B 1
O33B O 0.061(2) 0.087(3) 0.9465(12) 0.188(16) Uiso 0.34(2) 1 d P B 2
C33B C 0.1302(19) 0.102(2) 0.9932(13) 0.116(17) Uiso 0.34(2) 1 d P B 2
O44A O 0.3074(6) 0.6655(7) 1.0994(4) 0.089(5) Uiso 0.562(11) 1 d P C 1
C44A C 0.254(2) 0.6626(18) 1.0631(12) 0.169(12) Uiso 0.562(11) 1 d P C 1
O44B O 0.1925(10) 0.6860(10) 1.0385(5) 0.095(6) Uiso 0.438(11) 1 d P C 2
C44B C 0.1437(11) 0.6814(13) 1.0563(6) 0.067(7) Uiso 0.438(11) 1 d P C 2

loop_
_atom_site_aniso_label
_atom_site_aniso_U_11
_atom_site_aniso_U_22
_atom_site_aniso_U_33
_atom_site_aniso_U_23
_atom_site_aniso_U_13
_atom_site_aniso_U_12
Ag1 0.0261(3) 0.0505(4) 0.0431(3) 0.0169(3) 0.0057(3) -0.0012(3)
Ag2 0.0310(3) 0.0305(4) 0.0607(4) -0.0054(3) 0.0172(3) -0.0012(3)
Ag3 0.0264(3) 0.0479(4) 0.0428(3) 0.0146(3) 0.0050(3) -0.0025(3)
Ag4 0.0337(3) 0.0325(4) 0.0675(4) -0.0078(3) 0.0200(3) -0.0057(3)
N101 0.026(3) 0.040(4) 0.041(4) 0.005(3) 0.012(3) -0.010(3)
C102 0.028(4) 0.052(5) 0.047(5) 0.009(4) 0.012(4) 0.000(4)
C103 0.037(5) 0.037(5) 0.055(5) 0.002(4) 0.010(4) -0.014(4)
C104 0.049(5) 0.028(5) 0.048(5) 0.013(3) 0.018(4) 0.000(4)
C105 0.037(4) 0.035(5) 0.041(4) 0.009(3) 0.006(3) -0.003(4)
C106 0.032(4) 0.027(4) 0.025(4) -0.006(3) 0.008(3) -0.002(3)
C107 0.027(4) 0.021(4) 0.024(3) -0.002(3) 0.009(3) -0.003(3)
C108 0.024(4) 0.031(4) 0.032(4) 0.000(3) 0.007(3) -0.001(3)
C109 0.033(4) 0.037(5) 0.030(4) 0.001(3) 0.004(3) 0.003(3)
C110 0.041(5) 0.038(5) 0.051(5) 0.012(4) 0.024(4) 0.015(4)
C111 0.026(4) 0.049(6) 0.062(5) 0.014(4) 0.015(4) 0.000(4)
C112 0.031(4) 0.035(5) 0.066(5) 0.002(4) 0.005(4) -0.013(4)
C113 0.027(4) 0.031(4) 0.043(4) 0.005(3) 0.004(3) -0.007(3)
N114 0.026(3) 0.026(3) 0.029(3) -0.001(2) 0.005(2) -0.004(3)
N115 0.021(3) 0.024(3) 0.042(3) -0.003(2) 0.010(2) -0.005(3)
C116 0.020(3) 0.021(4) 0.026(3) -0.005(3) -0.002(3) -0.002(3)
C117 0.029(4) 0.027(4) 0.034(4) 0.000(3) 0.009(3) -0.005(3)
N118 0.024(3) 0.017(3) 0.044(3) 0.002(2) 0.004(3) -0.002(2)
C119 0.027(4) 0.041(5) 0.046(5) 0.002(3) 0.003(3) -0.003(4)
C120 0.041(5) 0.029(5) 0.055(5) 0.012(3) 0.017(4) -0.006(4)
C121 0.054(5) 0.023(5) 0.061(5) -0.007(3) 0.022(4) -0.014(4)
C122 0.045(5) 0.020(4) 0.048(5) -0.003(3) 0.015(4) -0.005(3)
C123 0.025(4) 0.024(4) 0.046(4) -0.014(3) 0.011(3) -0.003(3)
C124 0.028(4) 0.036(5) 0.037(4) -0.004(3) 0.002(3) 0.009(3)
C125 0.026(4) 0.053(6) 0.066(6) -0.021(4) -0.001(4) 0.002(4)
C126 0.037(5) 0.047(6) 0.093(7) -0.012(5) 0.023(5) 0.004(4)
C127 0.056(6) 0.042(6) 0.091(7) -0.018(5) 0.051(5) -0.018(4)
C128 0.050(5) 0.026(4) 0.056(5) -0.002(3) 0.021(4) -0.007(4)
N201 0.025(3) 0.031(3) 0.037(3) 0.003(2) 0.010(3) 0.004(3)
C202 0.019(4) 0.031(4) 0.046(4) -0.010(3) 0.005(3) -0.003(3)
C203 0.023(4) 0.057(6) 0.048(5) -0.007(4) -0.001(4) 0.011(4)
C204 0.047(5) 0.041(5) 0.052(5) 0.005(4) 0.006(4) 0.016(4)
C205 0.033(4) 0.040(5) 0.043(4) 0.006(3) 0.009(3) 0.005(4)
C206 0.023(4) 0.023(4) 0.035(4) 0.002(3) 0.004(3) 0.002(3)
C207 0.020(4) 0.038(5) 0.029(4) -0.001(3) 0.005(3) 0.002(3)
C208 0.029(4) 0.036(5) 0.033(4) 0.010(3) 0.006(3) 0.007(3)
C209 0.046(5) 0.046(5) 0.042(5) 0.011(4) 0.001(4) -0.011(4)
C210 0.045(5) 0.065(6) 0.053(6) 0.023(4) -0.015(4) -0.023(5)
C211 0.039(5) 0.101(8) 0.063(6) 0.040(6) 0.013(5) 0.001(5)
C212 0.057(6) 0.077(7) 0.066(6) 0.028(5) 0.031(5) 0.024(5)
C213 0.059(5) 0.044(5) 0.049(5) 0.013(4) 0.025(4) 0.016(4)
N214 0.022(3) 0.028(3) 0.037(3) -0.001(2) 0.007(3) 0.003(3)
N215 0.020(3) 0.038(4) 0.033(3) 0.009(3) 0.005(2) 0.000(3)
C216 0.023(4) 0.035(5) 0.022(3) 0.005(3) 0.004(3) 0.004(3)
C217 0.028(4) 0.019(4) 0.038(4) 0.009(3) 0.011(3) 0.006(3)
N218 0.012(3) 0.037(4) 0.038(3) 0.004(3) 0.002(2) 0.000(3)
C219 0.026(4) 0.026(4) 0.050(5) 0.004(3) 0.013(3) 0.002(3)
C220 0.023(4) 0.044(5) 0.054(5) 0.011(4) 0.016(4) 0.006(4)
C221 0.039(5) 0.027(5) 0.050(5) 0.003(3) 0.016(4) 0.007(4)
C222 0.025(4) 0.034(5) 0.050(5) 0.005(3) 0.010(3) 0.003(3)
C223 0.020(4) 0.032(4) 0.040(4) -0.003(3) 0.011(3) 0.003(3)
C224 0.036(5) 0.036(5) 0.052(5) -0.001(4) 0.013(4) 0.001(4)
C225 0.064(6) 0.042(5) 0.067(6) -0.004(4) 0.038(5) -0.007(5)
C226 0.044(6) 0.055(6) 0.080(7) -0.027(5) 0.032(5) -0.028(5)
C227 0.033(5) 0.064(7) 0.060(6) -0.031(5) 0.015(4) -0.009(4)
C228 0.032(4) 0.046(5) 0.041(4) -0.008(3) 0.011(4) 0.004(4)
N301 0.020(3) 0.038(4) 0.040(3) 0.007(3) 0.001(3) -0.003(3)
C302 0.027(4) 0.046(5) 0.052(5) 0.017(4) 0.005(4) -0.004(4)
C303 0.050(5) 0.036(5) 0.045(5) 0.011(3) 0.006(4) -0.021(4)
C304 0.062(5) 0.024(5) 0.049(5) -0.004(3) 0.016(4) -0.016(4)
C305 0.047(5) 0.029(5) 0.039(4) 0.003(3) 0.014(4) -0.012(4)
C306 0.027(4) 0.024(4) 0.025(4) -0.001(3) -0.002(3) -0.003(3)
C307 0.026(4) 0.022(4) 0.028(4) -0.005(3) 0.004(3) -0.010(3)
C308 0.025(4) 0.019(4) 0.049(4) -0.003(3) 0.005(3) -0.004(3)
C309 0.040(5) 0.028(5) 0.064(5) -0.010(4) 0.006(4) 0.002(4)
C310 0.037(5) 0.053(6) 0.087(7) -0.019(5) 0.014(5) 0.008(4)
C311 0.053(6) 0.050(7) 0.145(11) -0.037(6) 0.050(7) -0.018(5)
C312 0.087(8) 0.042(6) 0.111(9) -0.017(5) 0.068(7) -0.021(5)
C313 0.052(5) 0.037(5) 0.055(5) 0.004(4) 0.025(4) -0.008(4)
N314 0.030(3) 0.026(4) 0.027(3) 0.002(2) -0.001(2) -0.006(3)
N315 0.023(3) 0.023(4) 0.042(3) -0.001(2) 0.008(3) -0.008(3)
C316 0.022(4) 0.018(4) 0.030(4) -0.001(3) 0.008(3) -0.002(3)
C317 0.029(4) 0.016(4) 0.035(4) 0.000(3) 0.011(3) -0.001(3)
N318 0.027(3) 0.035(4) 0.036(3) -0.001(3) 0.008(3) -0.003(3)
C319 0.029(4) 0.040(5) 0.040(4) -0.003(3) 0.007(3) -0.018(4)
C320 0.050(5) 0.033(5) 0.051(5) 0.003(4) 0.024(4) -0.010(4)
C321 0.045(5) 0.035(5) 0.058(5) 0.009(4) 0.019(4) -0.001(4)
C322 0.029(4) 0.028(4) 0.047(4) 0.003(3) 0.010(3) -0.002(3)
C323 0.022(4) 0.025(4) 0.034(4) 0.002(3) 0.005(3) -0.002(3)
C324 0.032(4) 0.029(4) 0.044(4) -0.002(3) 0.009(3) -0.001(3)
C325 0.040(5) 0.037(5) 0.058(5) 0.012(4) 0.026(4) 0.014(4)
C326 0.027(4) 0.051(6) 0.063(6) 0.026(4) 0.012(4) 0.002(4)
C327 0.028(4) 0.027(4) 0.042(4) 0.004(3) 0.002(3) -0.003(3)
C328 0.033(4) 0.027(4) 0.041(4) 0.003(3) 0.017(3) 0.000(3)
N401 0.027(3) 0.034(4) 0.045(4) 0.001(3) 0.013(3) -0.001(3)
C402 0.022(4) 0.041(5) 0.054(5) 0.010(4) 0.013(4) -0.001(3)
C403 0.028(4) 0.035(5) 0.055(5) 0.013(3) 0.017(4) 0.012(4)
C404 0.041(5) 0.037(5) 0.058(5) 0.005(4) 0.019(4) 0.006(4)
C405 0.039(5) 0.029(5) 0.053(5) 0.003(3) 0.015(4) -0.002(4)
C406 0.026(4) 0.027(4) 0.034(4) 0.005(3) 0.007(3) 0.000(3)
C407 0.030(4) 0.025(4) 0.031(4) 0.000(3) 0.009(3) -0.002(3)
C408 0.034(4) 0.027(4) 0.029(4) -0.010(3) 0.011(3) -0.004(3)
C409 0.034(4) 0.030(4) 0.034(4) -0.010(3) 0.011(3) -0.007(3)
C410 0.040(5) 0.036(5) 0.042(4) -0.005(3) 0.015(4) -0.010(4)
C411 0.036(5) 0.033(5) 0.066(6) -0.021(4) 0.022(4) -0.016(4)
C412 0.024(4) 0.050(5) 0.046(5) -0.022(4) 0.008(3) -0.006(4)
C413 0.030(4) 0.037(5) 0.032(4) -0.011(3) 0.006(3) -0.002(3)
N414 0.020(3) 0.027(4) 0.034(3) 0.004(2) 0.007(2) 0.004(3)
N415 0.026(3) 0.029(4) 0.036(3) 0.001(3) 0.002(3) 0.003(3)
C416 0.022(4) 0.035(5) 0.031(4) -0.003(3) 0.001(3) -0.001(3)
C417 0.029(4) 0.020(4) 0.037(4) 0.003(3) 0.007(3) 0.000(3)
N418 0.022(3) 0.033(4) 0.037(3) -0.002(2) 0.005(3) -0.006(3)
C419 0.032(4) 0.031(5) 0.055(5) -0.003(3) 0.018(4) 0.000(3)
C420 0.029(4) 0.048(5) 0.061(6) -0.009(4) 0.009(4) 0.013(4)
C421 0.037(5) 0.081(7) 0.060(6) 0.026(5) 0.006(4) 0.029(5)
C422 0.038(5) 0.058(6) 0.050(5) 0.013(4) 0.012(4) 0.007(4)
C423 0.026(4) 0.034(5) 0.040(4) 0.017(3) -0.001(3) -0.007(3)
C424 0.048(5) 0.062(6) 0.040(5) 0.027(4) -0.004(4) -0.016(4)
C425 0.074(8) 0.077(8) 0.078(8) 0.044(6) -0.021(6) -0.029(6)
C426 0.044(6) 0.134(11) 0.115(10) 0.096(9) 0.016(6) 0.014(7)
C427 0.073(8) 0.123(10) 0.115(9) 0.081(8) 0.063(7) 0.051(8)
C428 0.053(5) 0.079(7) 0.062(6) 0.037(5) 0.027(5) 0.025(5)
B10 0.076(8) 0.061(8) 0.043(6) -0.004(5) 0.028(6) -0.011(6)
F11 0.093(4) 0.089(4) 0.060(3) -0.005(3) 0.014(3) -0.033(3)
F12 0.100(4) 0.057(3) 0.102(4) 0.019(3) 0.050(3) 0.036(3)
F13 0.115(4) 0.064(3) 0.062(3) -0.018(2) 0.042(3) -0.049(3)
F14 0.054(3) 0.041(3) 0.087(4) 0.004(2) 0.018(3) 0.001(2)
B20 0.064(7) 0.025(6) 0.071(7) -0.003(5) 0.035(6) 0.012(5)
F21 0.098(4) 0.081(4) 0.078(4) 0.007(3) 0.024(3) 0.024(3)
F22 0.149(5) 0.050(3) 0.076(4) 0.017(2) 0.062(4) 0.046(3)
F23 0.048(3) 0.033(3) 0.098(4) 0.001(2) 0.014(3) -0.006(2)
F24 0.102(4) 0.086(4) 0.099(4) -0.030(3) 0.065(4) -0.042(3)
B30 0.050(7) 0.041(7) 0.099(9) -0.009(6) 0.023(7) 0.019(6)
F31 0.081(4) 0.061(4) 0.090(4) -0.021(3) 0.018(3) 0.000(3)
F32 0.065(4) 0.183(7) 0.101(5) -0.055(4) 0.006(3) 0.042(4)
F33 0.051(4) 0.109(5) 0.211(8) -0.092(5) -0.012(4) -0.003(3)
F34 0.365(14) 0.117(6) 0.269(12) 0.083(7) 0.252(11) 0.082(7)
B40B 0.26(2) 0.10(2) 0.088(18) -0.024(16) 0.07(2) 0.02(2)
F41B 0.30(3) 0.078(13) 1.23(10) -0.11(3) 0.32(4) -0.023(14)
F42B 0.35(2) 0.139(10) 0.197(14) 0.088(9) 0.177(16) 0.091(12)
F43B 0.227(13) 0.161(10) 0.087(7) -0.059(6) 0.050(8) -0.052(8)
F44B 0.216(13) 0.068(7) 0.189(11) -0.060(6) 0.084(9) -0.079(8)
O11 0.094(6) 0.075(5) 0.158(8) -0.049(5) 0.070(6) -0.020(4)
C11 0.095(9) 0.132(11) 0.080(8) -0.015(7) -0.022(7) 0.003(8)
O22 0.274(16) 0.108(8) 0.147(10) -0.011(7) -0.032(9) 0.021(8)
C22 0.39(3) 0.102(11) 0.058(8) -0.032(7) 0.022(11) -0.083(13)

loop_
_atom_type_symbol
_atom_type_description
_atom_type_scat_dispersion_real
_atom_type_scat_dispersion_imag
_atom_type_scat_source
C C 0.0033 0.0016 'International Tables Vol C Tables 4.2.6.8 and 6.1.1.4'
H H 0.0000 0.0000 'International Tables Vol C Tables 4.2.6.8 and 6.1.1.4'
B B 0.0013 0.0007 'International Tables Vol C Tables 4.2.6.8 and 6.1.1.4'
N N 0.0061 0.0033 'International Tables Vol C Tables 4.2.6.8 and 6.1.1.4'
F F 0.0171 0.0103 'International Tables Vol C Tables 4.2.6.8 and 6.1.1.4'
Ag Ag -0.8971 1.1015 'International Tables Vol C Tables 4.2.6.8 and 6.1.1.4'
O O 0.0106 0.0060 'International Tables Vol C Tables 4.2.6.8 and 6.1.1.4'

loop_
_geom_angle_atom_site_label_1
_geom_angle_atom_site_label_2
_geom_angle_atom_site_label_3
_geom_angle
_geom_angle_site_symmetry_1
_geom_angle_site_symmetry_3
_geom_angle_publ_flag
N201 Ag1 N101 165.32(19) . . ?
N201 Ag1 N114 122.89(19) . . ?
N101 Ag1 N114 70.82(19) . . ?
N201 Ag1 N214 70.39(18) . . ?
N101 Ag1 N214 119.34(18) . . ?
N114 Ag1 N214 83.88(17) . . ?
N218 Ag2 N118 163.78(18) . . ?
N218 Ag2 N115 127.06(18) . . ?
N118 Ag2 N115 69.15(18) . . ?
N218 Ag2 N215 69.10(18) . . ?
N118 Ag2 N215 116.38(18) . . ?
N115 Ag2 N215 84.07(16) . . ?
N418 Ag3 N318 164.16(19) . . ?
N418 Ag3 N315 124.63(18) . . ?
N318 Ag3 N315 70.58(19) . . ?
N418 Ag3 N415 69.89(18) . . ?
N318 Ag3 N415 120.12(18) . . ?
N315 Ag3 N415 82.84(17) . . ?
N401 Ag4 N301 166.75(19) . . ?
N401 Ag4 N314 123.08(18) . . ?
N301 Ag4 N314 69.22(18) . . ?
N401 Ag4 N414 69.67(19) . . ?
N301 Ag4 N414 119.34(18) . . ?
N314 Ag4 N414 84.16(16) . . ?
C102 N101 C106 117.7(6) . . ?
C102 N101 Ag1 124.0(5) . . ?
C106 N101 Ag1 118.2(4) . . ?
N101 C102 C103 124.4(7) . . ?
C104 C103 C102 118.7(7) . . ?
C103 C104 C105 118.0(7) . . ?
C104 C105 C106 120.5(7) . . ?
N101 C106 C105 120.6(6) . . ?
N101 C106 C107 118.1(6) . . ?
C105 C106 C107 121.2(6) . . ?
N114 C107 C108 125.1(6) . . ?
N114 C107 C106 115.5(6) . . ?
C108 C107 C106 119.4(6) . . ?
C113 C108 C109 117.7(6) . . ?
C113 C108 C107 122.5(6) . . ?
C109 C108 C107 119.8(6) . . ?
C110 C109 C108 120.4(6) . . ?
C111 C110 C109 119.5(7) . . ?
C110 C111 C112 121.4(7) . . ?
C111 C112 C113 119.2(7) . . ?
C112 C113 C108 121.8(7) . . ?
C107 N114 N115 115.7(5) . . ?
C107 N114 Ag1 111.6(4) . . ?
N115 N114 Ag1 122.8(4) . . ?
C116 N115 N114 117.2(5) . . ?
C116 N115 Ag2 112.2(4) . . ?
N114 N115 Ag2 120.7(4) . . ?
N115 C116 C123 125.2(6) . . ?
N115 C116 C117 116.2(5) . . ?
C123 C116 C117 118.6(5) . . ?
N118 C117 C122 121.8(6) . . ?
N118 C117 C116 115.5(5) . . ?
C122 C117 C116 122.6(6) . . ?
C119 N118 C117 116.9(6) . . ?
C119 N118 Ag2 122.5(4) . . ?
C117 N118 Ag2 120.6(4) . . ?
N118 C119 C120 123.3(7) . . ?
C121 C120 C119 119.1(6) . . ?
C120 C121 C122 119.0(7) . . ?
C117 C122 C121 119.7(7) . . ?
C128 C123 C124 118.8(6) . . ?
C128 C123 C116 120.7(6) . . ?
C124 C123 C116 120.4(6) . . ?
C125 C124 C123 121.3(7) . . ?
C124 C125 C126 119.0(8) . . ?
C127 C126 C125 121.3(7) . . ?
C126 C127 C128 120.2(8) . . ?
C123 C128 C127 119.2(7) . . ?
C202 N201 C206 118.3(5) . . ?
C202 N201 Ag1 122.2(4) . . ?
C206 N201 Ag1 119.5(4) . . ?
N201 C202 C203 122.7(6) . . ?
C204 C203 C202 118.5(6) . . ?
C203 C204 C205 120.1(7) . . ?
C204 C205 C206 118.3(6) . . ?
N201 C206 C205 122.0(6) . . ?
N201 C206 C207 117.7(5) . . ?
C205 C206 C207 120.3(6) . . ?
N214 C207 C208 123.7(6) . . ?
N214 C207 C206 116.0(5) . . ?
C208 C207 C206 120.3(6) . . ?
C209 C208 C213 118.9(7) . . ?
C209 C208 C207 121.5(6) . . ?
C213 C208 C207 119.5(7) . . ?
C208 C209 C210 121.1(8) . . ?
C211 C210 C209 118.8(8) . . ?
C212 C211 C210 120.3(8) . . ?
C211 C212 C213 119.8(8) . . ?
C212 C213 C208 120.9(8) . . ?
C207 N214 N215 115.3(5) . . ?
C207 N214 Ag1 111.2(4) . . ?
N215 N214 Ag1 125.8(4) . . ?
C216 N215 N214 115.9(5) . . ?
C216 N215 Ag2 108.7(4) . . ?
N214 N215 Ag2 122.1(4) . . ?
N215 C216 C223 126.2(6) . . ?
N215 C216 C217 115.0(6) . . ?
C223 C216 C217 118.8(6) . . ?
N218 C217 C222 120.8(6) . . ?
N218 C217 C216 118.2(6) . . ?
C222 C217 C216 121.0(6) . . ?
C219 N218 C217 118.5(6) . . ?
C219 N218 Ag2 121.8(4) . . ?
C217 N218 Ag2 119.7(4) . . ?
N218 C219 C220 122.2(6) . . ?
C221 C220 C219 120.4(6) . . ?
C220 C221 C222 118.4(7) . . ?
C221 C222 C217 119.6(7) . . ?
C228 C223 C224 117.5(7) . . ?
C228 C223 C216 122.2(6) . . ?
C224 C223 C216 120.3(6) . . ?
C225 C224 C223 120.4(8) . . ?
C226 C225 C224 121.0(8) . . ?
C225 C226 C227 120.4(8) . . ?
C226 C227 C228 119.0(8) . . ?
C223 C228 C227 121.6(7) . . ?
C302 N301 C306 118.0(6) . . ?
C302 N301 Ag4 122.2(5) . . ?
C306 N301 Ag4 119.7(4) . . ?
N301 C302 C303 123.3(7) . . ?
C302 C303 C304 118.5(7) . . ?
C305 C304 C303 118.4(7) . . ?
C304 C305 C306 120.4(7) . . ?
N301 C306 C305 121.4(6) . . ?
N301 C306 C307 117.0(6) . . ?
C305 C306 C307 121.6(6) . . ?
N314 C307 C308 127.9(6) . . ?
N314 C307 C306 114.2(5) . . ?
C308 C307 C306 117.9(6) . . ?
C309 C308 C313 118.8(7) . . ?
C309 C308 C307 121.0(6) . . ?
C313 C308 C307 120.1(6) . . ?
C308 C309 C310 121.1(8) . . ?
C311 C310 C309 120.7(9) . . ?
C312 C311 C310 119.4(9) . . ?
C311 C312 C313 121.0(9) . . ?
C312 C313 C308 118.9(8) . . ?
C307 N314 N315 114.8(5) . . ?
C307 N314 Ag4 112.5(4) . . ?
N315 N314 Ag4 120.7(4) . . ?
C316 N315 N314 115.6(5) . . ?
C316 N315 Ag3 114.0(4) . . ?
N314 N315 Ag3 124.7(4) . . ?
N315 C316 C317 115.7(6) . . ?
N315 C316 C323 124.5(5) . . ?
C317 C316 C323 119.7(5) . . ?
N318 C317 C322 121.0(6) . . ?
N318 C317 C316 118.0(5) . . ?
C322 C317 C316 120.9(6) . . ?
C319 N318 C317 118.0(6) . . ?
C319 N318 Ag3 123.7(5) . . ?
C317 N318 Ag3 117.8(4) . . ?
N318 C319 C320 124.3(7) . . ?
C319 C320 C321 117.5(7) . . ?
C320 C321 C322 120.4(7) . . ?
C321 C322 C317 118.8(6) . . ?
C328 C323 C324 119.7(6) . . ?
C328 C323 C316 120.5(6) . . ?
C324 C323 C316 119.9(6) . . ?
C325 C324 C323 119.5(7) . . ?
C326 C325 C324 120.4(7) . . ?
C327 C326 C325 119.9(7) . . ?
C326 C327 C328 120.0(7) . . ?
C323 C328 C327 120.6(6) . . ?
C402 N401 C406 117.5(6) . . ?
C402 N401 Ag4 123.6(5) . . ?
C406 N401 Ag4 118.9(4) . . ?
N401 C402 C403 123.8(7) . . ?
C404 C403 C402 119.8(6) . . ?
C403 C404 C405 117.9(7) . . ?
C406 C405 C404 118.8(7) . . ?
N401 C406 C405 122.2(6) . . ?
N401 C406 C407 118.5(6) . . ?
C405 C406 C407 119.2(6) . . ?
N414 C407 C408 127.2(6) . . ?
N414 C407 C406 114.3(6) . . ?
C408 C407 C406 118.5(6) . . ?
C409 C408 C413 119.5(6) . . ?
C409 C408 C407 119.4(6) . . ?
C413 C408 C407 121.0(6) . . ?
C410 C409 C408 120.6(7) . . ?
C409 C410 C411 120.0(7) . . ?
C410 C411 C412 120.2(7) . . ?
C413 C412 C411 121.2(7) . . ?
C412 C413 C408 118.5(7) . . ?
C407 N414 N415 114.7(5) . . ?
C407 N414 Ag4 110.5(4) . . ?
N415 N414 Ag4 123.1(4) . . ?
C416 N415 N414 116.1(5) . . ?
C416 N415 Ag3 109.2(4) . . ?
N414 N415 Ag3 124.2(4) . . ?
N415 C416 C423 125.6(6) . . ?
N415 C416 C417 115.0(6) . . ?
C423 C416 C417 119.4(6) . . ?
N418 C417 C422 121.5(6) . . ?
N418 C417 C416 118.6(6) . . ?
C422 C417 C416 119.9(6) . . ?
C419 N418 C417 118.5(6) . . ?
C419 N418 Ag3 121.8(4) . . ?
C417 N418 Ag3 119.7(4) . . ?
N418 C419 C420 122.1(6) . . ?
C419 C420 C421 120.3(7) . . ?
C420 C421 C422 117.2(7) . . ?
C417 C422 C421 120.3(7) . . ?
C424 C423 C428 119.6(7) . . ?
C424 C423 C416 119.0(7) . . ?
C428 C423 C416 121.2(7) . . ?
C423 C424 C425 120.5(9) . . ?
C426 C425 C424 119.1(10) . . ?
C427 C426 C425 120.4(10) . . ?
C426 C427 C428 121.7(10) . . ?
C427 C428 C423 118.6(9) . . ?
F13 B10 F14 111.0(9) . . ?
F13 B10 F12 110.6(8) . . ?
F14 B10 F12 107.9(7) . . ?
F13 B10 F11 110.4(7) . . ?
F14 B10 F11 107.9(8) . . ?
F12 B10 F11 109.0(9) . . ?
F24 B20 F22 109.0(7) . . ?
F24 B20 F23 109.5(7) . . ?
F22 B20 F23 109.1(8) . . ?
F24 B20 F21 111.7(8) . . ?
F22 B20 F21 109.3(7) . . ?
F23 B20 F21 108.3(7) . . ?
F34 B30 F33 116.6(11) . . ?
F34 B30 F32 110.8(10) . . ?
F33 B30 F32 107.9(9) . . ?
F34 B30 F31 105.6(9) . . ?
F33 B30 F31 108.3(8) . . ?
F32 B30 F31 107.3(9) . . ?
F44A B40A F43A 111.0(18) . . ?
F44A B40A F42A 111.3(19) . . ?
F43A B40A F42A 110.4(19) . . ?
F44A B40A F41A 107.9(19) . . ?
F43A B40A F41A 110.2(19) . . ?
F42A B40A F41A 105.9(18) . . ?
F42B B40B F44B 112.6(15) . . ?
F42B B40B F41B 110.2(16) . . ?
F44B B40B F41B 105.6(14) . . ?
F42B B40B F43B 108.1(14) . . ?
F44B B40B F43B 110.6(14) . . ?
F41B B40B F43B 109.7(16) . . ?

loop_
_geom_bond_atom_site_label_1
_geom_bond_atom_site_label_2
_geom_bond_distance
_geom_bond_site_symmetry_2
_geom_bond_publ_flag
Ag1 N201 2.189(5) . ?
Ag1 N101 2.199(5) . ?
Ag1 N114 2.446(5) . ?
Ag1 N214 2.485(5) . ?
Ag2 N218 2.227(5) . ?
Ag2 N118 2.249(5) . ?
Ag2 N115 2.484(5) . ?
Ag2 N215 2.559(5) . ?
Ag3 N418 2.189(5) . ?
Ag3 N318 2.222(5) . ?
Ag3 N315 2.420(5) . ?
Ag3 N415 2.538(5) . ?
Ag4 N401 2.227(5) . ?
Ag4 N301 2.233(5) . ?
Ag4 N314 2.481(5) . ?
Ag4 N414 2.521(5) . ?
N101 C102 1.332(8) . ?
N101 C106 1.340(8) . ?
C102 C103 1.374(9) . ?
C103 C104 1.365(9) . ?
C104 C105 1.381(9) . ?
C105 C106 1.401(8) . ?
C106 C107 1.494(8) . ?
C107 N114 1.276(7) . ?
C107 C108 1.471(8) . ?
C108 C113 1.393(9) . ?
C108 C109 1.413(8) . ?
C109 C110 1.406(9) . ?
C110 C111 1.367(10) . ?
C111 C112 1.383(9) . ?
C112 C113 1.388(9) . ?
N114 N115 1.384(6) . ?
N115 C116 1.297(7) . ?
C116 C123 1.490(8) . ?
C116 C117 1.503(8) . ?
C117 N118 1.362(7) . ?
C117 C122 1.371(8) . ?
N118 C119 1.350(8) . ?
C119 C120 1.369(9) . ?
C120 C121 1.361(9) . ?
C121 C122 1.380(9) . ?
C123 C128 1.389(9) . ?
C123 C124 1.404(9) . ?
C124 C125 1.360(9) . ?
C125 C126 1.376(11) . ?
C126 C127 1.366(11) . ?
C127 C128 1.393(9) . ?
N201 C202 1.349(7) . ?
N201 C206 1.358(7) . ?
C202 C203 1.381(9) . ?
C203 C204 1.378(10) . ?
C204 C205 1.387(9) . ?
C205 C206 1.389(8) . ?
C206 C207 1.491(8) . ?
C207 N214 1.288(8) . ?
C207 C208 1.479(8) . ?
C208 C209 1.367(9) . ?
C208 C213 1.399(9) . ?
C209 C210 1.409(10) . ?
C210 C211 1.400(12) . ?
C211 C212 1.375(11) . ?
C212 C213 1.388(10) . ?
N214 N215 1.381(6) . ?
N215 C216 1.302(7) . ?
C216 C223 1.471(9) . ?
C216 C217 1.485(8) . ?
C217 N218 1.356(8) . ?
C217 C222 1.403(8) . ?
N218 C219 1.340(7) . ?
C219 C220 1.379(9) . ?
C220 C221 1.357(9) . ?
C221 C222 1.384(8) . ?
C223 C228 1.379(9) . ?
C223 C224 1.391(9) . ?
C224 C225 1.374(9) . ?
C225 C226 1.349(11) . ?
C226 C227 1.367(11) . ?
C227 C228 1.389(9) . ?
N301 C302 1.345(8) . ?
N301 C306 1.351(8) . ?
C302 C303 1.380(9) . ?
C303 C304 1.386(10) . ?
C304 C305 1.380(8) . ?
C305 C306 1.380(8) . ?
C306 C307 1.515(8) . ?
C307 N314 1.287(7) . ?
C307 C308 1.465(8) . ?
C308 C309 1.369(9) . ?
C308 C313 1.405(9) . ?
C309 C310 1.377(10) . ?
C310 C311 1.371(12) . ?
C311 C312 1.363(13) . ?
C312 C313 1.402(11) . ?
N314 N315 1.398(6) . ?
N315 C316 1.290(7) . ?
C316 C317 1.484(8) . ?
C316 C323 1.490(8) . ?
C317 N318 1.358(7) . ?
C317 C322 1.396(8) . ?
N318 C319 1.343(7) . ?
C319 C320 1.367(9) . ?
C320 C321 1.378(9) . ?
C321 C322 1.380(9) . ?
C323 C328 1.372(8) . ?
C323 C324 1.394(8) . ?
C324 C325 1.383(9) . ?
C325 C326 1.379(10) . ?
C326 C327 1.375(9) . ?
C327 C328 1.382(8) . ?
N401 C402 1.337(8) . ?
N401 C406 1.348(8) . ?
C402 C403 1.378(9) . ?
C403 C404 1.366(9) . ?
C404 C405 1.411(9) . ?
C405 C406 1.400(9) . ?
C406 C407 1.504(8) . ?
C407 N414 1.281(7) . ?
C407 C408 1.489(8) . ?
C408 C409 1.402(9) . ?
C408 C413 1.407(8) . ?
C409 C410 1.371(8) . ?
C410 C411 1.376(9) . ?
C411 C412 1.384(10) . ?
C412 C413 1.381(9) . ?
N414 N415 1.396(7) . ?
N415 C416 1.291(8) . ?
C416 C423 1.472(8) . ?
C416 C417 1.498(8) . ?
C417 N418 1.349(7) . ?
C417 C422 1.365(9) . ?
N418 C419 1.335(7) . ?
C419 C420 1.366(9) . ?
C420 C421 1.374(10) . ?
C421 C422 1.385(9) . ?
C423 C424 1.361(10) . ?
C423 C428 1.399(10) . ?
C424 C425 1.405(11) . ?
C425 C426 1.370(14) . ?
C426 C427 1.345(15) . ?
C427 C428 1.386(11) . ?
B10 F13 1.365(10) . ?
B10 F14 1.376(11) . ?
B10 F12 1.380(10) . ?
B10 F11 1.395(10) . ?
B20 F24 1.368(10) . ?
B20 F22 1.370(9) . ?
B20 F23 1.379(10) . ?
B20 F21 1.400(11) . ?
B30 F34 1.290(13) . ?
B30 F33 1.341(13) . ?
B30 F32 1.367(11) . ?
B30 F31 1.391(10) . ?
B40A F44A 1.20(3) . ?
B40A F43A 1.20(3) . ?
B40A F42A 1.22(3) . ?
B40A F41A 1.24(3) . ?
B40B F42B 1.296(16) . ?
B40B F44B 1.318(17) . ?
B40B F41B 1.325(18) . ?
B40B F43B 1.338(15) . ?
O11 C11 1.402(10) . ?
O22 C22 1.346(12) . ?
O33A C33A 1.43(3) . ?
O33B C33B 1.80(5) . ?
O44A C44A 1.38(4) . ?
O44B C44B 1.28(2) . ?

loop_
_geom_hbond_atom_site_label_D
_geom_hbond_atom_site_label_H
_geom_hbond_atom_site_label_A
_geom_hbond_distance_DH
_geom_hbond_distance_HA
_geom_hbond_distance_DA
_geom_hbond_angle_DHA
_geom_hbond_site_symmetry_A
O11 H11 F43A 0.84 1.67 2.47(3) 159.3 .
O11 H11 F42B 0.84 2.25 2.860(14) 129.2 .
O11 H11 F44A 0.84 2.71 3.48(2) 153.4 .
O11 H11 F41B 0.84 2.68 3.52(3) 176.6 .
O22 H22 F21 0.84 1.87 2.683(11) 161.6 .
